data_7105974
loop_
_publ_author_name
'Jackson J. Lee'
'Rebecca O. Fuller'
'Alexandre N. Sobolev'
'Henrik F. Clausen'
'Jacob Overgaard'
'George A. Koutsantonis'
'Bo B. Iversen'
'Mark A. Spackman'

_publ_section_title
;
 Temperature-dependent crystal structure of the isopropanol clathrate of
 Dianin's compound
;
_journal_name_full Chem.Commun.
_journal_page_first 2029
_journal_paper_doi 10.1039/c0cc04418k
_journal_volume 47
_journal_year 2011
_chemical_formula_moiety '3(C18 H20 O2), C3 H8 O'
_chemical_formula_sum 'C57 H68 O7'
_chemical_formula_weight 865.11
_chemical_name_systematic
;
4-p-Hydroxyphenyl-2,2,4-trimethylchroman isopropanol clathrate
;
_space_group_IT_number 148
_symmetry_cell_setting trigonal
_symmetry_Int_Tables_number 148
_symmetry_space_group_name_Hall '-R 3'
_symmetry_space_group_name_H-M 'R -3 :H'
_atom_sites_solution_hydrogens geom
_atom_sites_solution_primary direct
_atom_sites_solution_secondary difmap
_audit_creation_method SHELXL-97
_cell_angle_alpha 90.0
_cell_angle_beta 90.0
_cell_angle_gamma 120.0
_cell_formula_units_Z 24
_cell_length_a 53.7098(13)
_cell_length_b 53.7098
_cell_length_c 10.9911(3)
_cell_measurement_reflns_used 9942
_cell_measurement_temperature 15(2)
_cell_measurement_theta_max 18.54
_cell_measurement_theta_min 2.26
_cell_volume 27458.6(10)
_computing_cell_refinement 'Bruker SAINT V7.68A'
_computing_data_collection 'Bruker Diffractometer control software'
_computing_data_reduction 'Bruker SAINT V7.68A'
_computing_molecular_graphics 'Mercury CSD v. 2.3 (2009)'
_computing_publication_material 'SHELXL-97 (Sheldrick, 2008)'
_computing_structure_refinement 'SHELXL-97 (Sheldrick, 2008)'
_computing_structure_solution 'SHELXS-97 (Sheldrick, 2008)'
_diffrn_ambient_temperature 15(2)
_diffrn_detector_area_resol_mean 15.0
_diffrn_measured_fraction_theta_full 0.887
_diffrn_measured_fraction_theta_max 0.887
_diffrn_measurement_device_type 'Bruker SMART 6000, APEX II'
_diffrn_measurement_method \w-scans
_diffrn_radiation_monochromator 'diamond double-crystal'
_diffrn_radiation_source synchrotron
_diffrn_radiation_type synchrotron
_diffrn_radiation_wavelength 0.41328
_diffrn_reflns_av_R_equivalents 0.0488
_diffrn_reflns_av_sigmaI/netI 0.0394
_diffrn_reflns_limit_h_max 121
_diffrn_reflns_limit_h_min 0
_diffrn_reflns_limit_k_max 0
_diffrn_reflns_limit_k_min -122
_diffrn_reflns_limit_l_max 0
_diffrn_reflns_limit_l_min -24
_diffrn_reflns_number 835170
_diffrn_reflns_theta_full 28.57
_diffrn_reflns_theta_max 28.57
_diffrn_reflns_theta_min 1.11
_exptl_absorpt_coefficient_mu 0.052
_exptl_absorpt_correction_type none
_exptl_crystal_colour colorless
_exptl_crystal_density_diffrn 1.256
_exptl_crystal_density_method 'not measured'
_exptl_crystal_description needle
_exptl_crystal_F_000 11184
_exptl_crystal_size_max 0.08
_exptl_crystal_size_mid 0.03
_exptl_crystal_size_min 0.02
_refine_diff_density_max 1.910
_refine_diff_density_min -0.732
_refine_diff_density_rms 0.098
_refine_ls_extinction_method none
_refine_ls_goodness_of_fit_ref 1.057
_refine_ls_hydrogen_treatment constr
_refine_ls_matrix_type full
_refine_ls_number_parameters 830
_refine_ls_number_reflns 70274
_refine_ls_number_restraints 1
_refine_ls_restrained_S_all 1.057
_refine_ls_R_factor_all 0.0908
_refine_ls_R_factor_gt 0.0669
_refine_ls_shift/su_max 0.002
_refine_ls_shift/su_mean 0.000
_refine_ls_structure_factor_coef Fsqd
_refine_ls_weighting_details 'calc w=1/[\s^2^(Fo^2^)+(0.0600P)^2^+52.0000P] where P=(Fo^2^+2Fc^2^)/3'
_refine_ls_weighting_scheme calc
_refine_ls_wR_factor_gt 0.1711
_refine_ls_wR_factor_ref 0.1811
_reflns_number_gt 53909
_reflns_number_total 70274
_reflns_threshold_expression >2sigma(I)
_cod_data_source_file C0CC04418K.TXT
_cod_data_source_block cmpnd05
_cod_original_sg_symbol_H-M 'R -3'
_cod_database_code 7105974

loop_
_symmetry_equiv_pos_as_xyz
'x, y, z'
'-y, x-y, z'
'-x+y, -x, z'
'x+2/3, y+1/3, z+1/3'
'-y+2/3, x-y+1/3, z+1/3'
'-x+y+2/3, -x+1/3, z+1/3'
'x+1/3, y+2/3, z+2/3'
'-y+1/3, x-y+2/3, z+2/3'
'-x+y+1/3, -x+2/3, z+2/3'
'-x, -y, -z'
'y, -x+y, -z'
'x-y, x, -z'
'-x+2/3, -y+1/3, -z+1/3'
'y+2/3, -x+y+1/3, -z+1/3'
'x-y+2/3, x+1/3, -z+1/3'
'-x+1/3, -y+2/3, -z+2/3'
'y+1/3, -x+y+2/3, -z+2/3'
'x-y+1/3, x+2/3, -z+2/3'

loop_
_atom_site_label
_atom_site_type_symbol
_atom_site_fract_x
_atom_site_fract_y
_atom_site_fract_z
_atom_site_U_iso_or_equiv
_atom_site_adp_type
_atom_site_occupancy
_atom_site_symmetry_multiplicity
_atom_site_calc_flag
_atom_site_refinement_flags
_atom_site_disorder_assembly
_atom_site_disorder_group
O1A O 0.265614(12) 0.135607(11) 0.18305(5) 0.01165(7) Uani 1 1 d . . .
H1A H 0.2684 0.1520 0.1610 0.017 Uiso 1 1 calc R . .
O2A O 0.198822(10) 0.126514(10) 0.80483(4) 0.00964(6) Uani 1 1 d . . .
C1A C 0.218472(13) 0.116473(12) 0.76964(5) 0.00881(7) Uani 1 1 d . . .
C2A C 0.180259(13) 0.125753(12) 0.71803(5) 0.00872(7) Uani 1 1 d . . .
C3A C 0.173119(13) 0.109124(13) 0.61190(5) 0.00895(7) Uani 1 1 d . . .
C4A C 0.186767(13) 0.090971(12) 0.58198(5) 0.00864(7) Uani 1 1 d . . .
C5A C 0.201757(14) 0.088687(13) 0.69757(6) 0.00935(7) Uani 1 1 d . . .
H5AA H 0.1870 0.0739 0.7515 0.011 Uiso 1 1 calc R . .
H5AB H 0.2151 0.0819 0.6739 0.011 Uiso 1 1 calc R . .
C6A C 0.163140(15) 0.060152(13) 0.54877(6) 0.01138(8) Uani 1 1 d . . .
H6AA H 0.1497 0.0518 0.6168 0.017 Uiso 1 1 calc R . .
H6AB H 0.1720 0.0484 0.5320 0.017 Uiso 1 1 calc R . .
H6AC H 0.1528 0.0607 0.4764 0.017 Uiso 1 1 calc R . .
C7A C 0.152765(14) 0.109624(14) 0.53353(6) 0.01028(7) Uani 1 1 d . . .
H7A H 0.1473 0.0981 0.4621 0.012 Uiso 1 1 calc R . .
C8A C 0.140313(14) 0.126380(14) 0.55703(6) 0.01096(8) Uani 1 1 d . . .
H8A H 0.1269 0.1266 0.5016 0.013 Uiso 1 1 calc R . .
C9A C 0.147762(14) 0.142894(14) 0.66289(6) 0.01087(8) Uani 1 1 d . . .
H9A H 0.1394 0.1545 0.6798 0.013 Uiso 1 1 calc R . .
C10A C 0.167357(14) 0.142328(13) 0.74352(6) 0.01014(7) Uani 1 1 d . . .
H10A H 0.1721 0.1532 0.8165 0.012 Uiso 1 1 calc R . .
C11A C 0.207679(13) 0.103570(13) 0.47426(5) 0.00912(7) Uani 1 1 d . . .
C12A C 0.223189(14) 0.090332(13) 0.43602(6) 0.01058(8) Uani 1 1 d . . .
H12A H 0.2206 0.0737 0.4775 0.013 Uiso 1 1 calc R . .
C13A C 0.242238(15) 0.100985(14) 0.33895(6) 0.01099(8) Uani 1 1 d . . .
H13A H 0.2526 0.0917 0.3148 0.013 Uiso 1 1 calc R . .
C14A C 0.246116(14) 0.125337(13) 0.27707(6) 0.01006(7) Uani 1 1 d . . .
C15A C 0.231027(14) 0.138828(13) 0.31275(6) 0.01029(8) Uani 1 1 d . . .
H15A H 0.2336 0.1554 0.2707 0.012 Uiso 1 1 calc R . .
C16A C 0.212067(14) 0.127917(13) 0.41053(6) 0.00987(7) Uani 1 1 d . . .
H16A H 0.2018 0.1373 0.4345 0.012 Uiso 1 1 calc R . .
C17A C 0.228848(15) 0.110398(14) 0.88887(6) 0.01142(8) Uani 1 1 d . . .
H17A H 0.2398 0.1284 0.9345 0.017 Uiso 1 1 calc R . .
H17B H 0.2412 0.1022 0.8717 0.017 Uiso 1 1 calc R . .
H17C H 0.2123 0.0967 0.9372 0.017 Uiso 1 1 calc R . .
C18A C 0.243585(14) 0.140786(14) 0.70102(6) 0.01159(8) Uani 1 1 d . . .
H18A H 0.2532 0.1577 0.7537 0.017 Uiso 1 1 calc R . .
H18B H 0.2364 0.1456 0.6281 0.017 Uiso 1 1 calc R . .
H18C H 0.2573 0.1346 0.6772 0.017 Uiso 1 1 calc R . .
O1B O 0.337723(12) 0.224193(12) 0.17299(5) 0.01248(7) Uani 1 1 d . . .
H1B H 0.3473 0.2167 0.1459 0.019 Uiso 1 1 calc R . .
O2B O 0.414569(10) 0.287197(10) 0.78958(4) 0.00948(6) Uani 1 1 d . . .
C1B C 0.384477(12) 0.269704(12) 0.75590(5) 0.00852(7) Uani 1 1 d . . .
C2B C 0.432994(12) 0.304583(13) 0.70152(5) 0.00870(7) Uani 1 1 d . . .
C3B C 0.424336(12) 0.311812(13) 0.59320(5) 0.00854(7) Uani 1 1 d . . .
C4B C 0.392964(12) 0.302253(12) 0.56813(5) 0.00775(6) Uani 1 1 d . . .
C5B C 0.375621(12) 0.288478(13) 0.68530(5) 0.00844(7) Uani 1 1 d . . .
H5BA H 0.3775 0.3040 0.7397 0.010 Uiso 1 1 calc R . .
H5BB H 0.3551 0.2766 0.6633 0.010 Uiso 1 1 calc R . .
C6B C 0.390483(14) 0.329298(13) 0.54304(6) 0.01028(8) Uani 1 1 d . . .
H6BA H 0.4012 0.3388 0.4691 0.015 Uiso 1 1 calc R . .
H6BB H 0.3984 0.3426 0.6120 0.015 Uiso 1 1 calc R . .
H6BC H 0.3702 0.3236 0.5322 0.015 Uiso 1 1 calc R . .
C7B C 0.445968(13) 0.330505(14) 0.51306(6) 0.01033(8) Uani 1 1 d . . .
H7B H 0.4406 0.3355 0.4387 0.012 Uiso 1 1 calc R . .
C8B C 0.474975(13) 0.341890(15) 0.53906(6) 0.01109(8) Uani 1 1 d . . .
H8B H 0.4892 0.3544 0.4828 0.013 Uiso 1 1 calc R . .
C9B C 0.483139(13) 0.334823(14) 0.64843(6) 0.01103(8) Uani 1 1 d . . .
H9B H 0.5029 0.3427 0.6675 0.013 Uiso 1 1 calc R . .
C10B C 0.462258(13) 0.316295(14) 0.72905(6) 0.00996(7) Uani 1 1 d . . .
H10B H 0.4678 0.3115 0.8036 0.012 Uiso 1 1 calc R . .
C11B C 0.380127(13) 0.281708(13) 0.45919(5) 0.00896(7) Uani 1 1 d . . .
C12B C 0.351931(13) 0.273499(14) 0.42300(6) 0.01021(7) Uani 1 1 d . . .
H12B H 0.3418 0.2811 0.4656 0.012 Uiso 1 1 calc R . .
C13B C 0.338499(13) 0.254717(14) 0.32715(6) 0.01062(8) Uani 1 1 d . . .
H13B H 0.3195 0.2498 0.3042 0.013 Uiso 1 1 calc R . .
C14B C 0.352760(13) 0.243028(13) 0.26457(6) 0.01016(7) Uani 1 1 d . . .
C15B C 0.380718(14) 0.250744(14) 0.29756(6) 0.01099(8) Uani 1 1 d . . .
H15B H 0.3907 0.2429 0.2553 0.013 Uiso 1 1 calc R . .
C16B C 0.394153(14) 0.270148(14) 0.39372(6) 0.01058(8) Uani 1 1 d . . .
H16B H 0.4134 0.2755 0.4147 0.013 Uiso 1 1 calc R . .
C17B C 0.368284(14) 0.260610(14) 0.87602(6) 0.01109(8) Uani 1 1 d . . .
H17D H 0.3709 0.2777 0.9197 0.017 Uiso 1 1 calc R . .
H17E H 0.3758 0.2506 0.9256 0.017 Uiso 1 1 calc R . .
H17F H 0.3478 0.2477 0.8602 0.017 Uiso 1 1 calc R . .
C18B C 0.380989(15) 0.243475(14) 0.68638(6) 0.01168(8) Uani 1 1 d . . .
H18D H 0.3872 0.2327 0.7380 0.018 Uiso 1 1 calc R . .
H18E H 0.3928 0.2498 0.6126 0.018 Uiso 1 1 calc R . .
H18F H 0.3608 0.2311 0.6640 0.018 Uiso 1 1 calc R . .
O1C O 0.385665(11) 0.141933(11) 0.19299(5) 0.01158(7) Uani 1 1 d . . .
H1C H 0.3675 0.1330 0.1858 0.017 Uiso 1 1 calc R . .
O2C O 0.383705(10) 0.077250(10) 0.81213(4) 0.00927(6) Uani 1 1 d . . .
C1C C 0.396797(13) 0.107185(12) 0.77497(5) 0.00878(7) Uani 1 1 d . . .
C2C C 0.381608(12) 0.058012(12) 0.72559(5) 0.00817(7) Uani 1 1 d . . .
C3C C 0.398059(12) 0.065576(12) 0.61889(5) 0.00809(7) Uani 1 1 d . . .
C4C C 0.419715(12) 0.096691(12) 0.58899(5) 0.00848(7) Uani 1 1 d . . .
C5C C 0.424057(13) 0.114995(13) 0.70327(6) 0.00942(7) Uani 1 1 d . . .
H5CA H 0.4377 0.1132 0.7579 0.011 Uiso 1 1 calc R . .
H5CB H 0.4330 0.1354 0.6784 0.011 Uiso 1 1 calc R . .
C6C C 0.449207(13) 0.099578(14) 0.55891(6) 0.01136(8) Uani 1 1 d . . .
H6CA H 0.4556 0.0925 0.6277 0.017 Uiso 1 1 calc R . .
H6CB H 0.4633 0.1198 0.5437 0.017 Uiso 1 1 calc R . .
H6CC H 0.4474 0.0882 0.4863 0.017 Uiso 1 1 calc R . .
C7C C 0.394205(13) 0.043331(12) 0.54058(6) 0.00936(7) Uani 1 1 d . . .
H7C H 0.4053 0.0480 0.4683 0.011 Uiso 1 1 calc R . .
C8C C 0.374620(13) 0.014703(13) 0.56532(6) 0.00986(7) Uani 1 1 d . . .
H8C H 0.3723 0.0001 0.5100 0.012 Uiso 1 1 calc R . .
C9C C 0.358448(13) 0.007593(13) 0.67213(6) 0.00999(7) Uani 1 1 d . . .
H9C H 0.3450 -0.0119 0.6899 0.012 Uiso 1 1 calc R . .
C10C C 0.362092(13) 0.029132(13) 0.75229(6) 0.00947(7) Uani 1 1 d . . .
H10C H 0.3513 0.0243 0.8256 0.011 Uiso 1 1 calc R . .
C11C C 0.409935(13) 0.107639(12) 0.48054(5) 0.00893(7) Uani 1 1 d . . .
C12C C 0.427702(13) 0.135782(13) 0.43914(6) 0.01016(7) Uani 1 1 d . . .
H12C H 0.4457 0.1475 0.4778 0.012 Uiso 1 1 calc R . .
C13C C 0.419639(14) 0.147002(13) 0.34292(6) 0.01043(8) Uani 1 1 d . . .
H13C H 0.4321 0.1661 0.3160 0.013 Uiso 1 1 calc R . .
C14C C 0.393236(13) 0.130060(13) 0.28614(6) 0.00951(7) Uani 1 1 d . . .
C15C C 0.375169(14) 0.101972(13) 0.32540(6) 0.01007(7) Uani 1 1 d . . .
H15C H 0.3572 0.0903 0.2868 0.012 Uiso 1 1 calc R . .
C16C C 0.383662(13) 0.091071(13) 0.42144(6) 0.00957(7) Uani 1 1 d . . .
H16C H 0.3713 0.0719 0.4475 0.011 Uiso 1 1 calc R . .
C17C C 0.404984(15) 0.124360(14) 0.89257(6) 0.01161(8) Uani 1 1 d . . .
H17G H 0.3875 0.1196 0.9388 0.017 Uiso 1 1 calc R . .
H17H H 0.4153 0.1449 0.8737 0.017 Uiso 1 1 calc R . .
H17I H 0.4174 0.1196 0.9411 0.017 Uiso 1 1 calc R . .
C18C C 0.374140(14) 0.110928(14) 0.70625(6) 0.01075(8) Uani 1 1 d . . .
H18G H 0.3576 0.1056 0.7594 0.016 Uiso 1 1 calc R . .
H18H H 0.3679 0.0986 0.6341 0.016 Uiso 1 1 calc R . .
H18I H 0.3824 0.1310 0.6812 0.016 Uiso 1 1 calc R . .
O1D O 0.060180(16) 0.033820(14) 0.48807(6) 0.01800(10) Uani 1 1 d . . .
H1D H 0.0503 0.0421 0.4946 0.027 Uiso 1 1 calc R . .
O2D O 0.131884(13) 0.048369(12) -0.12046(5) 0.01196(7) Uani 1 1 d . . .
C1D C 0.111842(16) 0.058126(14) -0.08849(6) 0.01120(8) Uani 1 1 d . . .
C2D C 0.150647(15) 0.049945(13) -0.03284(6) 0.01035(8) Uani 1 1 d . . .
C3D C 0.156973(14) 0.066433(13) 0.07356(5) 0.00959(7) Uani 1 1 d . . .
C4D C 0.142333(14) 0.083772(12) 0.10213(5) 0.00912(7) Uani 1 1 d . . .
C5D C 0.127732(15) 0.085831(13) -0.01508(6) 0.01048(8) Uani 1 1 d . . .
H5DA H 0.1139 0.0922 0.0070 0.013 Uiso 1 1 calc R . .
H5DB H 0.1426 0.1009 -0.0678 0.013 Uiso 1 1 calc R . .
C6D C 0.165192(15) 0.114833(13) 0.13615(6) 0.01148(8) Uani 1 1 d . . .
H6DA H 0.1751 0.1146 0.2106 0.017 Uiso 1 1 calc R . .
H6DB H 0.1558 0.1262 0.1498 0.017 Uiso 1 1 calc R . .
H6DC H 0.1791 0.1233 0.0697 0.017 Uiso 1 1 calc R . .
C7D C 0.177826(15) 0.066950(14) 0.15198(6) 0.01076(8) Uani 1 1 d . . .
H7D H 0.1826 0.0781 0.2242 0.013 Uiso 1 1 calc R . .
C8D C 0.191778(16) 0.051642(14) 0.12743(6) 0.01176(8) Uani 1 1 d . . .
H8D H 0.2058 0.0523 0.1824 0.014 Uiso 1 1 calc R . .
C9D C 0.185086(16) 0.035254(14) 0.02135(6) 0.01201(8) Uani 1 1 d . . .
H9D H 0.1945 0.0247 0.0038 0.014 Uiso 1 1 calc R . .
C10D C 0.164718(16) 0.034481(14) -0.05823(6) 0.01153(8) Uani 1 1 d . . .
H10D H 0.1602 0.0234 -0.1306 0.014 Uiso 1 1 calc R . .
C11D C 0.120864(14) 0.070605(12) 0.20785(5) 0.00923(7) Uani 1 1 d . . .
C12D C 0.105867(14) 0.084093(13) 0.24936(6) 0.01029(8) Uani 1 1 d . . .
H12D H 0.1095 0.1016 0.2127 0.012 Uiso 1 1 calc R . .
C13D C 0.085793(16) 0.072448(14) 0.34298(6) 0.01168(8) Uani 1 1 d . . .
H13D H 0.0759 0.0820 0.3697 0.014 Uiso 1 1 calc R . .
C14D C 0.080185(17) 0.046697(15) 0.39738(6) 0.01262(9) Uani 1 1 d . . .
C15D C 0.095093(17) 0.033140(14) 0.35908(6) 0.01286(9) Uani 1 1 d . . .
H15D H 0.0916 0.0157 0.3966 0.015 Uiso 1 1 calc R . .
C16D C 0.115171(15) 0.045146(13) 0.26558(6) 0.01113(8) Uani 1 1 d . . .
H16D H 0.1253 0.0357 0.2404 0.013 Uiso 1 1 calc R . .
C17D C 0.102344(19) 0.064414(17) -0.20942(6) 0.01494(10) Uani 1 1 d . . .
H17J H 0.0921 0.0466 -0.2567 0.022 Uiso 1 1 calc R . .
H17K H 0.1193 0.0785 -0.2549 0.022 Uiso 1 1 calc R . .
H17L H 0.0895 0.0722 -0.1945 0.022 Uiso 1 1 calc R . .
C18D C 0.086442(17) 0.033620(15) -0.02279(6) 0.01382(9) Uani 1 1 d . . .
H18J H 0.0775 0.0167 -0.0757 0.021 Uiso 1 1 calc R . .
H18K H 0.0723 0.0395 -0.0024 0.021 Uiso 1 1 calc R . .
H18L H 0.0932 0.0290 0.0520 0.021 Uiso 1 1 calc R . .
O10 O 0.31197(2) 0.13749(2) 0.29785(9) 0.01214(12) Uani 0.66667 1 d P A 1
H10 H 0.3016 0.1405 0.2486 0.018 Uiso 0.66667 1 calc PR A 1
C11 C 0.33144(2) 0.16397(2) 0.35980(9) 0.01046(11) Uani 0.66667 1 d P A 1
H11 H 0.3440 0.1786 0.2984 0.013 Uiso 0.66667 1 calc PR A 1
C12 C 0.34990(5) 0.15750(5) 0.44284(16) 0.0118(2) Uani 0.66667 1 d P A 1
H121 H 0.3601 0.1501 0.3947 0.018 Uiso 0.66667 1 calc PR A 1
H122 H 0.3377 0.1431 0.5031 0.018 Uiso 0.66667 1 calc PR A 1
H123 H 0.3639 0.1751 0.4846 0.018 Uiso 0.66667 1 calc PR A 1
C13 C 0.31452(6) 0.17526(6) 0.42982(16) 0.0120(3) Uani 0.66667 1 d P A 1
H131 H 0.3033 0.1797 0.3725 0.018 Uiso 0.66667 1 calc PR A 1
H132 H 0.3279 0.1927 0.4743 0.018 Uiso 0.66667 1 calc PR A 1
H133 H 0.3015 0.1606 0.4875 0.018 Uiso 0.66667 1 calc PR A 1
O10' O 0.31729(5) 0.14580(6) 0.2756(2) 0.0174(3) Uani 0.33333 1 d P B 2
H10' H 0.3011 0.1433 0.2524 0.026 Uiso 0.33333 1 calc PR B 2
C11' C 0.32056(5) 0.15157(5) 0.4051(2) 0.0155(3) Uani 0.33333 1 d P B 2
H11' H 0.3065 0.1336 0.4484 0.019 Uiso 0.33333 1 calc PR B 2
C12' C 0.35032(19) 0.1591(2) 0.4456(8) 0.0398(17) Uani 0.33333 1 d P B 2
H124 H 0.3543 0.1440 0.4198 0.060 Uiso 0.33333 1 calc PR B 2
H125 H 0.3516 0.1609 0.5344 0.060 Uiso 0.33333 1 calc PR B 2
H126 H 0.3644 0.1775 0.4089 0.060 Uiso 0.33333 1 calc PR B 2
C13' C 0.31419(19) 0.17512(18) 0.4394(8) 0.0352(17) Uani 0.33333 1 d P B 2
H134 H 0.2942 0.1690 0.4193 0.053 Uiso 0.33333 1 calc PR B 2
H135 H 0.3270 0.1927 0.3942 0.053 Uiso 0.33333 1 calc PR B 2
H136 H 0.3173 0.1789 0.5269 0.053 Uiso 0.33333 1 calc PR B 2
O20 O -0.00422(7) 0.00275(7) 0.37289(15) 0.0187(3) Uani 0.33333 1 d PD C -1
H20 H -0.0219 -0.0096 0.3648 0.028 Uiso 0.33333 1 calc PR C -1
C21 C 0.00857(5) 0.01203(4) 0.25558(18) 0.0119(2) Uani 0.33333 1 d P C -1
H21 H 0.0246 0.0324 0.2629 0.014 Uiso 0.33333 1 calc PR C -1
C22 C -0.01316(5) 0.01152(6) 0.1680(2) 0.0160(3) Uani 0.33333 1 d PD C -1
H221 H -0.0212 0.0229 0.2010 0.024 Uiso 0.33333 1 calc PR C -1
H222 H -0.0286 -0.0084 0.1560 0.024 Uiso 0.33333 1 calc PR C -1
H223 H -0.0038 0.0196 0.0899 0.024 Uiso 0.33333 1 calc PR C -1
C23 C 0.02123(6) -0.00617(6) 0.2118(2) 0.0176(4) Uani 0.33333 1 d PD C -1
H231 H 0.0346 -0.0059 0.2732 0.026 Uiso 0.33333 1 calc PR C -1
H232 H 0.0315 0.0017 0.1352 0.026 Uiso 0.33333 1 calc PR C -1
H233 H 0.0057 -0.0260 0.1990 0.026 Uiso 0.33333 1 calc PR C -1

loop_
_atom_site_aniso_label
_atom_site_aniso_U_11
_atom_site_aniso_U_22
_atom_site_aniso_U_33
_atom_site_aniso_U_23
_atom_site_aniso_U_13
_atom_site_aniso_U_12
O1A 0.01334(17) 0.01215(16) 0.01083(16) 0.00208(13) 0.00276(13) 0.00739(14)
O2A 0.01034(14) 0.01043(14) 0.00974(14) -0.00163(11) -0.00184(11) 0.00638(12)
C1A 0.00979(17) 0.00818(16) 0.00912(17) 0.00021(13) -0.00046(14) 0.00500(14)
C2A 0.00942(17) 0.00830(16) 0.00937(17) -0.00050(13) -0.00075(14) 0.00511(14)
C3A 0.01026(17) 0.00849(16) 0.00921(17) -0.00022(13) -0.00068(14) 0.00552(14)
C4A 0.01059(17) 0.00756(16) 0.00862(16) -0.00009(13) -0.00054(14) 0.00518(14)
C5A 0.01170(18) 0.00785(16) 0.00920(17) 0.00020(13) -0.00079(14) 0.00542(15)
C6A 0.0128(2) 0.00847(17) 0.0123(2) -0.00115(15) -0.00117(16) 0.00495(16)
C7A 0.01143(19) 0.01109(18) 0.01000(18) -0.00068(15) -0.00128(15) 0.00690(16)
C8A 0.01163(19) 0.01209(19) 0.01133(19) 0.00006(15) -0.00107(15) 0.00756(17)
C9A 0.01105(19) 0.01100(19) 0.0127(2) -0.00020(16) -0.00003(16) 0.00717(16)
C10A 0.01057(18) 0.00994(18) 0.01108(19) -0.00145(15) -0.00057(15) 0.00600(15)
C11A 0.01140(18) 0.00808(16) 0.00878(17) 0.00034(13) 0.00004(14) 0.00555(15)
C12A 0.0136(2) 0.00991(18) 0.01037(18) 0.00159(15) 0.00160(15) 0.00752(16)
C13A 0.0138(2) 0.01058(18) 0.01084(19) 0.00120(15) 0.00184(16) 0.00782(17)
C14A 0.01181(19) 0.01013(18) 0.00917(17) 0.00074(14) 0.00101(14) 0.00619(16)
C15A 0.0129(2) 0.00929(17) 0.00995(18) 0.00112(14) 0.00089(15) 0.00648(16)
C16A 0.01237(19) 0.00884(17) 0.00984(18) 0.00087(14) 0.00053(15) 0.00638(15)
C17A 0.0128(2) 0.0120(2) 0.01040(19) 0.00036(15) -0.00188(16) 0.00688(17)
C18A 0.01090(19) 0.01031(19) 0.0120(2) 0.00115(15) 0.00050(16) 0.00415(16)
O1B 0.01136(16) 0.01324(17) 0.01286(17) -0.00402(14) -0.00252(13) 0.00616(14)
O2B 0.00735(13) 0.01076(14) 0.00941(14) 0.00241(11) 0.00072(11) 0.00384(11)
C1B 0.00767(16) 0.00849(16) 0.00924(17) 0.00081(13) 0.00097(13) 0.00391(13)
C2B 0.00749(15) 0.00942(17) 0.00919(17) 0.00094(13) 0.00073(13) 0.00422(14)
C3B 0.00715(15) 0.00963(17) 0.00875(16) 0.00102(13) 0.00090(13) 0.00413(14)
C4B 0.00738(15) 0.00798(15) 0.00805(16) 0.00037(13) 0.00053(12) 0.00396(13)
C5B 0.00793(16) 0.00921(16) 0.00891(16) 0.00087(13) 0.00114(13) 0.00482(14)
C6B 0.01039(18) 0.00836(17) 0.0126(2) 0.00091(15) 0.00008(15) 0.00507(15)
C7B 0.00820(17) 0.01212(19) 0.00983(18) 0.00191(15) 0.00138(14) 0.00444(15)
C8B 0.00813(17) 0.0128(2) 0.01141(19) 0.00151(16) 0.00169(15) 0.00457(15)
C9B 0.00808(17) 0.0124(2) 0.0123(2) 0.00059(16) 0.00083(15) 0.00494(15)
C10B 0.00791(16) 0.01140(18) 0.01098(18) 0.00100(15) 0.00021(14) 0.00514(15)
C11B 0.00921(17) 0.00877(16) 0.00879(17) -0.00024(13) 0.00035(13) 0.00441(14)
C12B 0.00924(17) 0.01046(18) 0.01055(18) -0.00079(15) -0.00055(14) 0.00464(15)
C13B 0.00929(17) 0.01073(18) 0.01140(19) -0.00075(15) -0.00059(15) 0.00468(15)
C14B 0.00973(17) 0.01000(18) 0.01023(18) -0.00082(14) -0.00053(14) 0.00455(15)
C15B 0.00993(18) 0.01205(19) 0.01141(19) -0.00146(16) 0.00019(15) 0.00582(16)
C16B 0.00994(18) 0.01150(19) 0.01082(19) -0.00097(15) 0.00041(15) 0.00576(16)
C17B 0.01098(19) 0.01195(19) 0.00998(18) 0.00209(15) 0.00253(15) 0.00545(16)
C18B 0.0138(2) 0.00968(18) 0.0126(2) 0.00021(15) 0.00134(17) 0.00662(17)
O1C 0.01159(16) 0.01113(15) 0.01184(16) 0.00211(13) -0.00094(13) 0.00556(13)
O2C 0.01102(14) 0.00752(13) 0.00907(14) -0.00037(11) 0.00176(11) 0.00449(11)
C1C 0.00923(17) 0.00769(16) 0.00908(17) -0.00082(13) 0.00074(13) 0.00399(14)
C2C 0.00801(16) 0.00731(15) 0.00911(17) -0.00044(13) 0.00057(13) 0.00377(13)
C3C 0.00787(15) 0.00698(15) 0.00893(16) -0.00045(13) 0.00072(13) 0.00334(13)
C4C 0.00780(16) 0.00756(15) 0.00924(17) -0.00056(13) 0.00078(13) 0.00320(13)
C5C 0.00839(16) 0.00836(16) 0.00976(17) -0.00166(14) 0.00048(14) 0.00287(14)
C6C 0.00862(17) 0.01140(19) 0.0136(2) -0.00034(16) 0.00142(15) 0.00467(15)
C7C 0.00983(17) 0.00789(16) 0.00995(18) -0.00118(13) 0.00046(14) 0.00411(14)
C8C 0.01015(18) 0.00765(16) 0.01135(19) -0.00140(14) -0.00032(15) 0.00412(14)
C9C 0.00948(17) 0.00736(16) 0.0126(2) 0.00008(14) 0.00011(15) 0.00380(14)
C10C 0.00915(17) 0.00815(16) 0.01084(18) 0.00056(14) 0.00120(14) 0.00413(14)
C11C 0.00929(17) 0.00746(16) 0.00902(17) -0.00012(13) 0.00066(13) 0.00343(14)
C12C 0.00964(17) 0.00833(17) 0.01092(18) 0.00023(14) -0.00017(14) 0.00330(14)
C13C 0.01052(18) 0.00859(17) 0.01112(19) 0.00077(14) 0.00021(15) 0.00399(15)
C14C 0.01045(18) 0.00888(17) 0.00939(17) 0.00082(14) 0.00030(14) 0.00497(15)
C15C 0.01071(18) 0.00848(17) 0.01021(18) 0.00064(14) -0.00052(14) 0.00419(15)
C16C 0.00991(17) 0.00768(16) 0.01002(18) 0.00075(14) 0.00025(14) 0.00357(14)
C17C 0.0134(2) 0.01067(19) 0.01039(19) -0.00236(15) 0.00048(16) 0.00576(17)
C18C 0.01083(18) 0.01063(18) 0.01139(19) 0.00051(15) 0.00069(15) 0.00582(16)
O1D 0.0275(3) 0.0164(2) 0.0141(2) 0.00683(16) 0.01073(19) 0.0139(2)
O2D 0.01804(19) 0.01248(16) 0.00831(14) -0.00162(12) -0.00145(13) 0.00985(15)
C1D 0.0168(2) 0.01065(19) 0.00799(17) -0.00053(14) -0.00112(16) 0.00822(18)
C2D 0.0151(2) 0.00909(17) 0.00824(17) 0.00001(14) 0.00035(15) 0.00712(16)
C3D 0.0135(2) 0.00855(16) 0.00801(17) 0.00018(13) 0.00031(14) 0.00646(15)
C4D 0.01283(19) 0.00789(16) 0.00757(16) 0.00018(13) 0.00000(14) 0.00588(15)
C5D 0.0160(2) 0.00927(17) 0.00800(17) 0.00038(14) -0.00063(15) 0.00768(17)
C6D 0.0138(2) 0.00834(17) 0.0122(2) -0.00055(15) -0.00032(16) 0.00539(16)
C7D 0.0146(2) 0.01052(18) 0.00902(18) 0.00019(14) -0.00009(15) 0.00771(17)
C8D 0.0155(2) 0.01143(19) 0.01086(19) 0.00073(15) 0.00053(17) 0.00866(18)
C9D 0.0159(2) 0.01097(19) 0.0116(2) 0.00054(16) 0.00165(17) 0.00851(18)
C10D 0.0164(2) 0.01033(18) 0.00990(19) -0.00017(15) 0.00128(16) 0.00817(17)
C11D 0.01327(19) 0.00798(16) 0.00751(16) 0.00031(13) -0.00005(14) 0.00611(15)
C12D 0.0139(2) 0.00948(17) 0.00925(17) 0.00119(14) 0.00088(15) 0.00717(16)
C13D 0.0161(2) 0.01119(19) 0.01006(19) 0.00212(15) 0.00228(16) 0.00854(18)
C14D 0.0188(2) 0.0116(2) 0.00927(19) 0.00265(15) 0.00356(17) 0.00897(19)
C15D 0.0201(3) 0.01057(19) 0.01003(19) 0.00267(15) 0.00342(18) 0.00920(19)
C16D 0.0169(2) 0.00909(17) 0.00924(18) 0.00126(14) 0.00157(16) 0.00786(17)
C17D 0.0232(3) 0.0167(2) 0.00871(19) -0.00079(17) -0.00288(19) 0.0128(2)
C18D 0.0182(3) 0.0118(2) 0.0106(2) -0.00077(16) -0.00040(18) 0.00689(19)
O10 0.0115(3) 0.0122(3) 0.0140(3) -0.0020(2) -0.0017(2) 0.0069(2)
C11 0.0101(3) 0.0105(3) 0.0107(3) -0.0002(2) 0.0007(2) 0.0052(2)
C12 0.0110(5) 0.0146(5) 0.0116(4) -0.0039(4) -0.0043(4) 0.0078(4)
C13 0.0148(7) 0.0128(7) 0.0107(4) -0.0028(3) -0.0005(4) 0.0086(6)
O10' 0.0162(8) 0.0252(10) 0.0147(7) -0.0044(7) -0.0027(6) 0.0134(7)
C11' 0.0180(8) 0.0184(8) 0.0142(7) 0.0039(6) 0.0035(6) 0.0122(7)
C12' 0.029(3) 0.046(4) 0.055(4) -0.004(3) 0.000(3) 0.026(3)
C13' 0.022(2) 0.019(2) 0.071(4) -0.001(3) -0.003(3) 0.015(2)
O20 0.0224(12) 0.0201(10) 0.0108(5) 0.0015(6) 0.0069(6) 0.0086(6)
C21 0.0172(7) 0.0113(6) 0.0098(6) 0.0002(5) 0.0006(5) 0.0091(5)
C22 0.0165(8) 0.0217(9) 0.0143(7) -0.0006(6) -0.0029(6) 0.0128(7)
C23 0.0233(9) 0.0243(10) 0.0154(8) -0.0055(7) -0.0040(7) 0.0195(9)

loop_
_atom_type_symbol
_atom_type_description
_atom_type_scat_dispersion_real
_atom_type_scat_dispersion_imag
_atom_type_scat_source
C C 0.0033 0.0016 'International Tables Vol C Tables 4.2.6.8 and 6.1.1.4'
H H 0.0000 0.0000 'International Tables Vol C Tables 4.2.6.8 and 6.1.1.4'
O O 0.0106 0.0060 'International Tables Vol C Tables 4.2.6.8 and 6.1.1.4'

loop_
_geom_angle_atom_site_label_1
_geom_angle_atom_site_label_2
_geom_angle_atom_site_label_3
_geom_angle
_geom_angle_site_symmetry_1
_geom_angle_site_symmetry_3
_geom_angle_publ_flag
C14A O1A H1A 109.5 . . ?
C2A O2A C1A 117.16(5) . . ?
O2A C1A C17A 105.15(5) . . ?
O2A C1A C5A 108.63(5) . . ?
C17A C1A C5A 109.71(5) . . ?
O2A C1A C18A 107.95(5) . . ?
C17A C1A C18A 110.31(5) . . ?
C5A C1A C18A 114.63(5) . . ?
O2A C2A C3A 124.31(5) . . ?
O2A C2A C10A 115.24(5) . . ?
C3A C2A C10A 120.41(5) . . ?
C2A C3A C7A 117.82(5) . . ?
C2A C3A C4A 121.53(5) . . ?
C7A C3A C4A 120.65(5) . . ?
C3A C4A C11A 111.41(5) . . ?
C3A C4A C5A 108.14(5) . . ?
C11A C4A C5A 111.98(5) . . ?
C3A C4A C6A 109.72(5) . . ?
C11A C4A C6A 108.54(5) . . ?
C5A C4A C6A 106.95(5) . . ?
C1A C5A C4A 115.21(5) . . ?
C1A C5A H5AA 108.5 . . ?
C4A C5A H5AA 108.5 . . ?
C1A C5A H5AB 108.5 . . ?
C4A C5A H5AB 108.5 . . ?
H5AA C5A H5AB 107.5 . . ?
C4A C6A H6AA 109.5 . . ?
C4A C6A H6AB 109.5 . . ?
H6AA C6A H6AB 109.5 . . ?
C4A C6A H6AC 109.5 . . ?
H6AA C6A H6AC 109.5 . . ?
H6AB C6A H6AC 109.5 . . ?
C8A C7A C3A 122.08(6) . . ?
C8A C7A H7A 119.0 . . ?
C3A C7A H7A 119.0 . . ?
C7A C8A C9A 119.32(6) . . ?
C7A C8A H8A 120.3 . . ?
C9A C8A H8A 120.3 . . ?
C10A C9A C8A 119.88(6) . . ?
C10A C9A H9A 120.1 . . ?
C8A C9A H9A 120.1 . . ?
C9A C10A C2A 120.47(6) . . ?
C9A C10A H10A 119.8 . . ?
C2A C10A H10A 119.8 . . ?
C16A C11A C12A 117.35(6) . . ?
C16A C11A C4A 122.90(5) . . ?
C12A C11A C4A 119.75(5) . . ?
C13A C12A C11A 121.56(6) . . ?
C13A C12A H12A 119.2 . . ?
C11A C12A H12A 119.2 . . ?
C12A C13A C14A 119.68(6) . . ?
C12A C13A H13A 120.2 . . ?
C14A C13A H13A 120.2 . . ?
O1A C14A C15A 121.98(6) . . ?
O1A C14A C13A 118.00(6) . . ?
C15A C14A C13A 120.00(6) . . ?
C14A C15A C16A 119.60(6) . . ?
C14A C15A H15A 120.2 . . ?
C16A C15A H15A 120.2 . . ?
C15A C16A C11A 121.81(6) . . ?
C15A C16A H16A 119.1 . . ?
C11A C16A H16A 119.1 . . ?
C1A C17A H17A 109.5 . . ?
C1A C17A H17B 109.5 . . ?
H17A C17A H17B 109.5 . . ?
C1A C17A H17C 109.5 . . ?
H17A C17A H17C 109.5 . . ?
H17B C17A H17C 109.5 . . ?
C1A C18A H18A 109.5 . . ?
C1A C18A H18B 109.5 . . ?
H18A C18A H18B 109.5 . . ?
C1A C18A H18C 109.5 . . ?
H18A C18A H18C 109.5 . . ?
H18B C18A H18C 109.5 . . ?
C14B O1B H1B 109.5 . . ?
C2B O2B C1B 116.93(5) . . ?
O2B C1B C17B 105.01(5) . . ?
O2B C1B C5B 108.41(5) . . ?
C17B C1B C5B 109.68(5) . . ?
O2B C1B C18B 107.88(5) . . ?
C17B C1B C18B 110.54(5) . . ?
C5B C1B C18B 114.82(5) . . ?
O2B C2B C3B 124.34(5) . . ?
O2B C2B C10B 114.84(5) . . ?
C3B C2B C10B 120.75(5) . . ?
C2B C3B C7B 117.44(5) . . ?
C2B C3B C4B 121.68(5) . . ?
C7B C3B C4B 120.61(5) . . ?
C3B C4B C11B 114.00(5) . . ?
C3B C4B C5B 108.16(5) . . ?
C11B C4B C5B 111.03(5) . . ?
C3B C4B C6B 108.42(5) . . ?
C11B C4B C6B 108.44(5) . . ?
C5B C4B C6B 106.49(5) . . ?
C1B C5B C4B 115.37(5) . . ?
C1B C5B H5BA 108.4 . . ?
C4B C5B H5BA 108.4 . . ?
C1B C5B H5BB 108.4 . . ?
C4B C5B H5BB 108.4 . . ?
H5BA C5B H5BB 107.5 . . ?
C4B C6B H6BA 109.5 . . ?
C4B C6B H6BB 109.5 . . ?
H6BA C6B H6BB 109.5 . . ?
C4B C6B H6BC 109.5 . . ?
H6BA C6B H6BC 109.5 . . ?
H6BB C6B H6BC 109.5 . . ?
C8B C7B C3B 122.09(6) . . ?
C8B C7B H7B 119.0 . . ?
C3B C7B H7B 119.0 . . ?
C7B C8B C9B 119.54(6) . . ?
C7B C8B H8B 120.2 . . ?
C9B C8B H8B 120.2 . . ?
C10B C9B C8B 119.67(6) . . ?
C10B C9B H9B 120.2 . . ?
C8B C9B H9B 120.2 . . ?
C9B C10B C2B 120.49(6) . . ?
C9B C10B H10B 119.8 . . ?
C2B C10B H10B 119.8 . . ?
C16B C11B C12B 116.87(6) . . ?
C16B C11B C4B 125.02(5) . . ?
C12B C11B C4B 118.11(5) . . ?
C13B C12B C11B 122.02(6) . . ?
C13B C12B H12B 119.0 . . ?
C11B C12B H12B 119.0 . . ?
C12B C13B C14B 120.06(6) . . ?
C12B C13B H13B 120.0 . . ?
C14B C13B H13B 120.0 . . ?
O1B C14B C13B 116.29(6) . . ?
O1B C14B C15B 124.21(6) . . ?
C13B C14B C15B 119.51(6) . . ?
C14B C15B C16B 119.66(6) . . ?
C14B C15B H15B 120.2 . . ?
C16B C15B H15B 120.2 . . ?
C11B C16B C15B 121.88(6) . . ?
C11B C16B H16B 119.1 . . ?
C15B C16B H16B 119.1 . . ?
C1B C17B H17D 109.5 . . ?
C1B C17B H17E 109.5 . . ?
H17D C17B H17E 109.5 . . ?
C1B C17B H17F 109.5 . . ?
H17D C17B H17F 109.5 . . ?
H17E C17B H17F 109.5 . . ?
C1B C18B H18D 109.5 . . ?
C1B C18B H18E 109.5 . . ?
H18D C18B H18E 109.5 . . ?
C1B C18B H18F 109.5 . . ?
H18D C18B H18F 109.5 . . ?
H18E C18B H18F 109.5 . . ?
C14C O1C H1C 109.5 . . ?
C2C O2C C1C 116.85(5) . . ?
O2C C1C C17C 105.39(5) . . ?
O2C C1C C5C 108.43(5) . . ?
C17C C1C C5C 109.02(5) . . ?
O2C C1C C18C 107.91(5) . . ?
C17C C1C C18C 110.38(5) . . ?
C5C C1C C18C 115.24(5) . . ?
O2C C2C C3C 124.17(5) . . ?
O2C C2C C10C 115.10(5) . . ?
C3C C2C C10C 120.69(5) . . ?
C2C C3C C7C 117.65(5) . . ?
C2C C3C C4C 121.66(5) . . ?
C7C C3C C4C 120.68(5) . . ?
C3C C4C C11C 111.66(5) . . ?
C3C C4C C5C 108.31(5) . . ?
C11C C4C C5C 111.16(5) . . ?
C3C C4C C6C 109.79(5) . . ?
C11C C4C C6C 108.97(5) . . ?
C5C C4C C6C 106.83(5) . . ?
C1C C5C C4C 115.34(5) . . ?
C1C C5C H5CA 108.4 . . ?
C4C C5C H5CA 108.4 . . ?
C1C C5C H5CB 108.4 . . ?
C4C C5C H5CB 108.4 . . ?
H5CA C5C H5CB 107.5 . . ?
C4C C6C H6CA 109.5 . . ?
C4C C6C H6CB 109.5 . . ?
H6CA C6C H6CB 109.5 . . ?
C4C C6C H6CC 109.5 . . ?
H6CA C6C H6CC 109.5 . . ?
H6CB C6C H6CC 109.5 . . ?
C8C C7C C3C 122.08(6) . . ?
C8C C7C H7C 119.0 . . ?
C3C C7C H7C 119.0 . . ?
C7C C8C C9C 119.42(5) . . ?
C7C C8C H8C 120.3 . . ?
C9C C8C H8C 120.3 . . ?
C10C C9C C8C 119.80(5) . . ?
C10C C9C H9C 120.1 . . ?
C8C C9C H9C 120.1 . . ?
C9C C10C C2C 120.35(6) . . ?
C9C C10C H10C 119.8 . . ?
C2C C10C H10C 119.8 . . ?
C16C C11C C12C 117.58(6) . . ?
C16C C11C C4C 123.23(5) . . ?
C12C C11C C4C 119.17(5) . . ?
C13C C12C C11C 121.58(6) . . ?
C13C C12C H12C 119.2 . . ?
C11C C12C H12C 119.2 . . ?
C12C C13C C14C 119.62(6) . . ?
C12C C13C H13C 120.2 . . ?
C14C C13C H13C 120.2 . . ?
O1C C14C C13C 118.22(5) . . ?
O1C C14C C15C 121.81(6) . . ?
C13C C14C C15C 119.97(6) . . ?
C16C C15C C14C 119.59(6) . . ?
C16C C15C H15C 120.2 . . ?
C14C C15C H15C 120.2 . . ?
C15C C16C C11C 121.65(5) . . ?
C15C C16C H16C 119.2 . . ?
C11C C16C H16C 119.2 . . ?
C1C C17C H17G 109.5 . . ?
C1C C17C H17H 109.5 . . ?
H17G C17C H17H 109.5 . . ?
C1C C17C H17I 109.5 . . ?
H17G C17C H17I 109.5 . . ?
H17H C17C H17I 109.5 . . ?
C1C C18C H18G 109.5 . . ?
C1C C18C H18H 109.5 . . ?
H18G C18C H18H 109.5 . . ?
C1C C18C H18I 109.5 . . ?
H18G C18C H18I 109.5 . . ?
H18H C18C H18I 109.5 . . ?
C14D O1D H1D 109.5 . . ?
C2D O2D C1D 117.57(5) . . ?
O2D C1D C17D 105.03(5) . . ?
O2D C1D C18D 107.90(5) . . ?
C17D C1D C18D 110.57(6) . . ?
O2D C1D C5D 108.98(6) . . ?
C17D C1D C5D 109.39(5) . . ?
C18D C1D C5D 114.52(5) . . ?
O2D C2D C3D 124.44(6) . . ?
O2D C2D C10D 114.99(5) . . ?
C3D C2D C10D 120.52(6) . . ?
C2D C3D C7D 117.64(6) . . ?
C2D C3D C4D 121.49(6) . . ?
C7D C3D C4D 120.85(5) . . ?
C3D C4D C11D 111.87(5) . . ?
C3D C4D C5D 107.98(5) . . ?
C11D C4D C5D 111.92(5) . . ?
C3D C4D C6D 109.65(5) . . ?
C11D C4D C6D 108.81(5) . . ?
C5D C4D C6D 106.46(5) . . ?
C1D C5D C4D 115.41(5) . . ?
C1D C5D H5DA 108.4 . . ?
C4D C5D H5DA 108.4 . . ?
C1D C5D H5DB 108.4 . . ?
C4D C5D H5DB 108.4 . . ?
H5DA C5D H5DB 107.5 . . ?
C4D C6D H6DA 109.5 . . ?
C4D C6D H6DB 109.5 . . ?
H6DA C6D H6DB 109.5 . . ?
C4D C6D H6DC 109.5 . . ?
H6DA C6D H6DC 109.5 . . ?
H6DB C6D H6DC 109.5 . . ?
C8D C7D C3D 122.08(6) . . ?
C8D C7D H7D 119.0 . . ?
C3D C7D H7D 119.0 . . ?
C7D C8D C9D 119.41(6) . . ?
C7D C8D H8D 120.3 . . ?
C9D C8D H8D 120.3 . . ?
C10D C9D C8D 119.81(6) . . ?
C10D C9D H9D 120.1 . . ?
C8D C9D H9D 120.1 . . ?
C9D C10D C2D 120.54(6) . . ?
C9D C10D H10D 119.7 . . ?
C2D C10D H10D 119.7 . . ?
C16D C11D C12D 117.22(6) . . ?
C16D C11D C4D 122.73(5) . . ?
C12D C11D C4D 120.05(5) . . ?
C13D C12D C11D 121.63(6) . . ?
C13D C12D H12D 119.2 . . ?
C11D C12D H12D 119.2 . . ?
C12D C13D C14D 119.82(6) . . ?
C12D C13D H13D 120.1 . . ?
C14D C13D H13D 120.1 . . ?
O1D C14D C15D 117.83(6) . . ?
O1D C14D C13D 122.53(6) . . ?
C15D C14D C13D 119.64(6) . . ?
C14D C15D C16D 119.77(6) . . ?
C14D C15D H15D 120.1 . . ?
C16D C15D H15D 120.1 . . ?
C15D C16D C11D 121.92(6) . . ?
C15D C16D H16D 119.0 . . ?
C11D C16D H16D 119.0 . . ?
C1D C17D H17J 109.5 . . ?
C1D C17D H17K 109.5 . . ?
H17J C17D H17K 109.5 . . ?
C1D C17D H17L 109.5 . . ?
H17J C17D H17L 109.5 . . ?
H17K C17D H17L 109.5 . . ?
C1D C18D H18J 109.5 . . ?
C1D C18D H18K 109.5 . . ?
H18J C18D H18K 109.5 . . ?
C1D C18D H18L 109.5 . . ?
H18J C18D H18L 109.5 . . ?
H18K C18D H18L 109.5 . . ?
C11 O10 H10 109.5 . . ?
O10 C11 C12 107.04(11) . . ?
O10 C11 C13 110.26(12) . . ?
C12 C11 C13 112.07(13) . . ?
O10 C11 H11 109.1 . . ?
C12 C11 H11 109.1 . . ?
C13 C11 H11 109.1 . . ?
C11 C12 H121 109.5 . . ?
C11 C12 H122 109.5 . . ?
H121 C12 H122 109.5 . . ?
C11 C12 H123 109.5 . . ?
H121 C12 H123 109.5 . . ?
H122 C12 H123 109.5 . . ?
C11 C13 H131 109.5 . . ?
C11 C13 H132 109.5 . . ?
H131 C13 H132 109.5 . . ?
C11 C13 H133 109.5 . . ?
H131 C13 H133 109.5 . . ?
H132 C13 H133 109.5 . . ?
C11' O10' H10' 109.5 . . ?
O10' C11' C12' 110.3(4) . . ?
O10' C11' C13' 111.7(4) . . ?
C12' C11' C13' 110.7(5) . . ?
O10' C11' H11' 108.0 . . ?
C12' C11' H11' 108.0 . . ?
C13' C11' H11' 108.0 . . ?
C11' C12' H124 109.5 . . ?
C11' C12' H125 109.5 . . ?
H124 C12' H125 109.5 . . ?
C11' C12' H126 109.5 . . ?
H124 C12' H126 109.5 . . ?
H125 C12' H126 109.5 . . ?
C11' C13' H134 109.5 . . ?
C11' C13' H135 109.5 . . ?
H134 C13' H135 109.5 . . ?
C11' C13' H136 109.5 . . ?
H134 C13' H136 109.5 . . ?
H135 C13' H136 109.5 . . ?
C21 O20 H20 109.5 . . ?
O20 C21 C22 109.8(2) . . ?
O20 C21 C23 110.64(18) . . ?
C22 C21 C23 112.23(18) . . ?
O20 C21 H21 108.0 . . ?
C22 C21 H21 108.0 . . ?
C23 C21 H21 108.0 . . ?
C21 C22 H221 109.5 . . ?
C21 C22 H222 109.5 . . ?
H221 C22 H222 109.5 . . ?
C21 C22 H223 109.5 . . ?
H221 C22 H223 109.5 . . ?
H222 C22 H223 109.5 . . ?
C21 C23 H231 109.5 . . ?
C21 C23 H232 109.5 . . ?
H231 C23 H232 109.5 . . ?
C21 C23 H233 109.5 . . ?
H231 C23 H233 109.5 . . ?
H232 C23 H233 109.5 . . ?

loop_
_geom_bond_atom_site_label_1
_geom_bond_atom_site_label_2
_geom_bond_distance
_geom_bond_site_symmetry_2
_geom_bond_publ_flag
O1A C14A 1.3752(8) . ?
O1A H1A 0.8500 . ?
O2A C2A 1.3657(7) . ?
O2A C1A 1.4572(7) . ?
C1A C17A 1.5219(9) . ?
C1A C5A 1.5234(8) . ?
C1A C18A 1.5271(9) . ?
C2A C3A 1.4011(8) . ?
C2A C10A 1.4029(8) . ?
C3A C7A 1.4025(8) . ?
C3A C4A 1.5201(8) . ?
C4A C11A 1.5365(9) . ?
C4A C5A 1.5415(8) . ?
C4A C6A 1.5437(9) . ?
C5A H5AA 0.9900 . ?
C5A H5AB 0.9900 . ?
C6A H6AA 0.9800 . ?
C6A H6AB 0.9800 . ?
C6A H6AC 0.9800 . ?
C7A C8A 1.3878(9) . ?
C7A H7A 0.9500 . ?
C8A C9A 1.3948(9) . ?
C8A H8A 0.9500 . ?
C9A C10A 1.3878(9) . ?
C9A H9A 0.9500 . ?
C10A H10A 0.9500 . ?
C11A C16A 1.3958(8) . ?
C11A C12A 1.4030(8) . ?
C12A C13A 1.3882(9) . ?
C12A H12A 0.9500 . ?
C13A C14A 1.3943(9) . ?
C13A H13A 0.9500 . ?
C14A C15A 1.3867(9) . ?
C15A C16A 1.3923(9) . ?
C15A H15A 0.9500 . ?
C16A H16A 0.9500 . ?
C17A H17A 0.9800 . ?
C17A H17B 0.9800 . ?
C17A H17C 0.9800 . ?
C18A H18A 0.9800 . ?
C18A H18B 0.9800 . ?
C18A H18C 0.9800 . ?
O1B C14B 1.3681(8) . ?
O1B H1B 0.8500 . ?
O2B C2B 1.3652(7) . ?
O2B C1B 1.4538(7) . ?
C1B C17B 1.5210(8) . ?
C1B C5B 1.5247(8) . ?
C1B C18B 1.5295(9) . ?
C2B C3B 1.4018(8) . ?
C2B C10B 1.4032(8) . ?
C3B C7B 1.4025(8) . ?
C3B C4B 1.5210(8) . ?
C4B C11B 1.5382(8) . ?
C4B C5B 1.5442(8) . ?
C4B C6B 1.5484(8) . ?
C5B H5BA 0.9900 . ?
C5B H5BB 0.9900 . ?
C6B H6BA 0.9800 . ?
C6B H6BB 0.9800 . ?
C6B H6BC 0.9800 . ?
C7B C8B 1.3893(9) . ?
C7B H7B 0.9500 . ?
C8B C9B 1.3956(9) . ?
C8B H8B 0.9500 . ?
C9B C10B 1.3847(9) . ?
C9B H9B 0.9500 . ?
C10B H10B 0.9500 . ?
C11B C16B 1.3923(9) . ?
C11B C12B 1.4065(9) . ?
C12B C13B 1.3857(9) . ?
C12B H12B 0.9500 . ?
C13B C14B 1.3910(9) . ?
C13B H13B 0.9500 . ?
C14B C15B 1.3913(9) . ?
C15B C16B 1.4042(9) . ?
C15B H15B 0.9500 . ?
C16B H16B 0.9500 . ?
C17B H17D 0.9800 . ?
C17B H17E 0.9800 . ?
C17B H17F 0.9800 . ?
C18B H18D 0.9800 . ?
C18B H18E 0.9800 . ?
C18B H18F 0.9800 . ?
O1C C14C 1.3710(8) . ?
O1C H1C 0.8500 . ?
O2C C2C 1.3670(7) . ?
O2C C1C 1.4546(7) . ?
C1C C17C 1.5197(9) . ?
C1C C5C 1.5253(8) . ?
C1C C18C 1.5285(9) . ?
C2C C3C 1.4008(8) . ?
C2C C10C 1.4018(8) . ?
C3C C7C 1.4014(8) . ?
C3C C4C 1.5199(8) . ?
C4C C11C 1.5334(9) . ?
C4C C5C 1.5392(8) . ?
C4C C6C 1.5481(8) . ?
C5C H5CA 0.9900 . ?
C5C H5CB 0.9900 . ?
C6C H6CA 0.9800 . ?
C6C H6CB 0.9800 . ?
C6C H6CC 0.9800 . ?
C7C C8C 1.3882(8) . ?
C7C H7C 0.9500 . ?
C8C C9C 1.3953(9) . ?
C8C H8C 0.9500 . ?
C9C C10C 1.3879(9) . ?
C9C H9C 0.9500 . ?
C10C H10C 0.9500 . ?
C11C C16C 1.3962(9) . ?
C11C C12C 1.4000(8) . ?
C12C C13C 1.3893(9) . ?
C12C H12C 0.9500 . ?
C13C C14C 1.3922(9) . ?
C13C H13C 0.9500 . ?
C14C C15C 1.3927(8) . ?
C15C C16C 1.3901(9) . ?
C15C H15C 0.9500 . ?
C16C H16C 0.9500 . ?
C17C H17G 0.9800 . ?
C17C H17H 0.9800 . ?
C17C H17I 0.9800 . ?
C18C H18G 0.9800 . ?
C18C H18H 0.9800 . ?
C18C H18I 0.9800 . ?
O1D C14D 1.3724(9) . ?
O1D H1D 0.8500 . ?
O2D C2D 1.3656(8) . ?
O2D C1D 1.4563(9) . ?
C1D C17D 1.5210(9) . ?
C1D C18D 1.5230(10) . ?
C1D C5D 1.5244(9) . ?
C2D C3D 1.4023(8) . ?
C2D C10D 1.4024(9) . ?
C3D C7D 1.4025(9) . ?
C3D C4D 1.5219(8) . ?
C4D C11D 1.5377(9) . ?
C4D C5D 1.5407(9) . ?
C4D C6D 1.5434(9) . ?
C5D H5DA 0.9900 . ?
C5D H5DB 0.9900 . ?
C6D H6DA 0.9800 . ?
C6D H6DB 0.9800 . ?
C6D H6DC 0.9800 . ?
C7D C8D 1.3879(9) . ?
C7D H7D 0.9500 . ?
C8D C9D 1.3954(9) . ?
C8D H8D 0.9500 . ?
C9D C10D 1.3849(10) . ?
C9D H9D 0.9500 . ?
C10D H10D 0.9500 . ?
C11D C16D 1.3956(8) . ?
C11D C12D 1.4019(9) . ?
C12D C13D 1.3921(9) . ?
C12D H12D 0.9500 . ?
C13D C14D 1.3945(9) . ?
C13D H13D 0.9500 . ?
C14D C15D 1.3898(10) . ?
C15D C16D 1.3927(9) . ?
C15D H15D 0.9500 . ?
C16D H16D 0.9500 . ?
C17D H17J 0.9800 . ?
C17D H17K 0.9800 . ?
C17D H17L 0.9800 . ?
C18D H18J 0.9800 . ?
C18D H18K 0.9800 . ?
C18D H18L 0.9800 . ?
O10 C11 1.4468(13) . ?
O10 H10 0.8500 . ?
C11 C12 1.510(2) . ?
C11 C13 1.529(3) . ?
C11 H11 1.0000 . ?
C12 H121 0.9800 . ?
C12 H122 0.9800 . ?
C12 H123 0.9800 . ?
C13 H131 0.9800 . ?
C13 H132 0.9800 . ?
C13 H133 0.9800 . ?
O10' C11' 1.448(3) . ?
O10' H10' 0.8500 . ?
C11' C12' 1.506(9) . ?
C11' C13' 1.514(8) . ?
C11' H11' 1.0000 . ?
C12' H124 0.9800 . ?
C12' H125 0.9800 . ?
C12' H126 0.9800 . ?
C13' H134 0.9800 . ?
C13' H135 0.9800 . ?
C13' H136 0.9800 . ?
O20 C21 1.429(3) . ?
O20 H20 0.8500 . ?
C21 C22 1.502(3) . ?
C21 C23 1.522(3) . ?
C21 H21 1.0000 . ?
C22 H221 0.9800 . ?
C22 H222 0.9800 . ?
C22 H223 0.9800 . ?
C23 H231 0.9800 . ?
C23 H232 0.9800 . ?
C23 H233 0.9800 . ?

loop_
_geom_hbond_atom_site_label_D
_geom_hbond_atom_site_label_H
_geom_hbond_atom_site_label_A
_geom_hbond_distance_DH
_geom_hbond_distance_HA
_geom_hbond_distance_DA
_geom_hbond_angle_DHA
_geom_hbond_site_symmetry_A
O1A H1A O1C 0.85 1.89 2.7215(7) 166.9 13
O1B H1B O10 0.85 1.83 2.6117(11) 153.1 13
O1C H1C O1B 0.85 1.83 2.6732(7) 170.8 13
O1D H1D O1D 0.85 1.97 2.8186(7) 178.1 12_556
O10 H10 O1A 0.85 1.95 2.7477(11) 155.5 .
O10' H10' O1A 0.85 1.90 2.742(2) 172.9 .
O20 H20 O1D 0.85 2.42 3.053(3) 131.9 10_556

loop_
_geom_torsion_atom_site_label_1
_geom_torsion_atom_site_label_2
_geom_torsion_atom_site_label_3
_geom_torsion_atom_site_label_4
_geom_torsion
_geom_torsion_site_symmetry_1
_geom_torsion_site_symmetry_2
_geom_torsion_site_symmetry_3
_geom_torsion_site_symmetry_4
_geom_torsion_publ_flag
C2A O2A C1A C17A -161.81(5) . . . . ?
C2A O2A C1A C5A -44.42(7) . . . . ?
C2A O2A C1A C18A 80.44(6) . . . . ?
C1A O2A C2A C3A 18.67(9) . . . . ?
C1A O2A C2A C10A -163.63(5) . . . . ?
O2A C2A C3A C7A 177.36(6) . . . . ?
C10A C2A C3A C7A -0.23(9) . . . . ?
O2A C2A C3A C4A -2.43(9) . . . . ?
C10A C2A C3A C4A 179.98(6) . . . . ?
C2A C3A C4A C11A -109.36(6) . . . . ?
C7A C3A C4A C11A 70.86(7) . . . . ?
C2A C3A C4A C5A 14.10(8) . . . . ?
C7A C3A C4A C5A -165.68(6) . . . . ?
C2A C3A C4A C6A 130.41(6) . . . . ?
C7A C3A C4A C6A -49.36(8) . . . . ?
O2A C1A C5A C4A 58.30(7) . . . . ?
C17A C1A C5A C4A 172.74(5) . . . . ?
C18A C1A C5A C4A -62.52(7) . . . . ?
C3A C4A C5A C1A -42.25(7) . . . . ?
C11A C4A C5A C1A 80.87(6) . . . . ?
C6A C4A C5A C1A -160.35(5) . . . . ?
C2A C3A C7A C8A 1.46(10) . . . . ?
C4A C3A C7A C8A -178.76(6) . . . . ?
C3A C7A C8A C9A -1.22(10) . . . . ?
C7A C8A C9A C10A -0.27(10) . . . . ?
C8A C9A C10A C2A 1.46(10) . . . . ?
O2A C2A C10A C9A -179.01(6) . . . . ?
C3A C2A C10A C9A -1.21(10) . . . . ?
C3A C4A C11A C16A -2.69(8) . . . . ?
C5A C4A C11A C16A -123.94(6) . . . . ?
C6A C4A C11A C16A 118.22(6) . . . . ?
C3A C4A C11A C12A 177.68(6) . . . . ?
C5A C4A C11A C12A 56.44(7) . . . . ?
C6A C4A C11A C12A -61.40(7) . . . . ?
C16A C11A C12A C13A 0.20(10) . . . . ?
C4A C11A C12A C13A 179.84(6) . . . . ?
C11A C12A C13A C14A -0.27(10) . . . . ?
C12A C13A C14A O1A 178.65(6) . . . . ?
C12A C13A C14A C15A 0.14(10) . . . . ?
O1A C14A C15A C16A -178.41(6) . . . . ?
C13A C14A C15A C16A 0.05(10) . . . . ?
C14A C15A C16A C11A -0.12(10) . . . . ?
C12A C11A C16A C15A -0.01(9) . . . . ?
C4A C11A C16A C15A -179.64(6) . . . . ?
C2B O2B C1B C17B -162.28(5) . . . . ?
C2B O2B C1B C5B -45.11(7) . . . . ?
C2B O2B C1B C18B 79.80(6) . . . . ?
C1B O2B C2B C3B 15.78(9) . . . . ?
C1B O2B C2B C10B -167.05(5) . . . . ?
O2B C2B C3B C7B 178.52(6) . . . . ?
C10B C2B C3B C7B 1.51(9) . . . . ?
O2B C2B C3B C4B 4.34(9) . . . . ?
C10B C2B C3B C4B -172.66(6) . . . . ?
C2B C3B C4B C11B -115.99(6) . . . . ?
C7B C3B C4B C11B 70.02(7) . . . . ?
C2B C3B C4B C5B 8.03(7) . . . . ?
C7B C3B C4B C5B -165.96(6) . . . . ?
C2B C3B C4B C6B 123.13(6) . . . . ?
C7B C3B C4B C6B -50.87(7) . . . . ?
O2B C1B C5B C4B 58.97(6) . . . . ?
C17B C1B C5B C4B 173.10(5) . . . . ?
C18B C1B C5B C4B -61.73(7) . . . . ?
C3B C4B C5B C1B -39.58(7) . . . . ?
C11B C4B C5B C1B 86.20(6) . . . . ?
C6B C4B C5B C1B -155.94(5) . . . . ?
C2B C3B C7B C8B -0.70(10) . . . . ?
C4B C3B C7B C8B 173.54(6) . . . . ?
C3B C7B C8B C9B -0.43(10) . . . . ?
C7B C8B C9B C10B 0.77(10) . . . . ?
C8B C9B C10B C2B 0.04(10) . . . . ?
O2B C2B C10B C9B -178.49(6) . . . . ?
C3B C2B C10B C9B -1.21(10) . . . . ?
C3B C4B C11B C16B 5.82(8) . . . . ?
C5B C4B C11B C16B -116.64(6) . . . . ?
C6B C4B C11B C16B 126.70(6) . . . . ?
C3B C4B C11B C12B -175.06(5) . . . . ?
C5B C4B C11B C12B 62.48(7) . . . . ?
C6B C4B C11B C12B -54.19(7) . . . . ?
C16B C11B C12B C13B 0.25(9) . . . . ?
C4B C11B C12B C13B -178.93(6) . . . . ?
C11B C12B C13B C14B 0.94(10) . . . . ?
C12B C13B C14B O1B 178.58(6) . . . . ?
C12B C13B C14B C15B -1.14(10) . . . . ?
O1B C14B C15B C16B -179.53(6) . . . . ?
C13B C14B C15B C16B 0.17(10) . . . . ?
C12B C11B C16B C15B -1.25(9) . . . . ?
C4B C11B C16B C15B 177.87(6) . . . . ?
C14B C15B C16B C11B 1.06(10) . . . . ?
C2C O2C C1C C17C -162.48(5) . . . . ?
C2C O2C C1C C5C -45.86(7) . . . . ?
C2C O2C C1C C18C 79.59(6) . . . . ?
C1C O2C C2C C3C 19.54(8) . . . . ?
C1C O2C C2C C10C -162.62(5) . . . . ?
O2C C2C C3C C7C 177.86(6) . . . . ?
C10C C2C C3C C7C 0.14(9) . . . . ?
O2C C2C C3C C4C -1.24(9) . . . . ?
C10C C2C C3C C4C -178.96(5) . . . . ?
C2C C3C C4C C11C -110.80(6) . . . . ?
C7C C3C C4C C11C 70.12(7) . . . . ?
C2C C3C C4C C5C 11.91(8) . . . . ?
C7C C3C C4C C5C -167.16(5) . . . . ?
C2C C3C C4C C6C 128.22(6) . . . . ?
C7C C3C C4C C6C -50.85(7) . . . . ?
O2C C1C C5C C4C 58.56(7) . . . . ?
C17C C1C C5C C4C 172.81(5) . . . . ?
C18C C1C C5C C4C -62.46(7) . . . . ?
C3C C4C C5C C1C -40.74(7) . . . . ?
C11C C4C C5C C1C 82.29(6) . . . . ?
C6C C4C C5C C1C -158.94(5) . . . . ?
C2C C3C C7C C8C 0.85(9) . . . . ?
C4C C3C C7C C8C 179.96(6) . . . . ?
C3C C7C C8C C9C -0.92(10) . . . . ?
C7C C8C C9C C10C -0.01(9) . . . . ?
C8C C9C C10C C2C 0.98(9) . . . . ?
O2C C2C C10C C9C -178.97(6) . . . . ?
C3C C2C C10C C9C -1.05(9) . . . . ?
C3C C4C C11C C16C 2.68(8) . . . . ?
C5C C4C C11C C16C -118.39(6) . . . . ?
C6C C4C C11C C16C 124.13(6) . . . . ?
C3C C4C C11C C12C -178.68(5) . . . . ?
C5C C4C C11C C12C 60.25(7) . . . . ?
C6C C4C C11C C12C -57.23(7) . . . . ?
C16C C11C C12C C13C 0.08(9) . . . . ?
C4C C11C C12C C13C -178.64(6) . . . . ?
C11C C12C C13C C14C 0.32(10) . . . . ?
C12C C13C C14C O1C 178.79(6) . . . . ?
C12C C13C C14C C15C -0.42(10) . . . . ?
O1C C14C C15C C16C -179.06(6) . . . . ?
C13C C14C C15C C16C 0.12(9) . . . . ?
C14C C15C C16C C11C 0.29(10) . . . . ?
C12C C11C C16C C15C -0.39(9) . . . . ?
C4C C11C C16C C15C 178.27(6) . . . . ?
C2D O2D C1D C17D 159.43(6) . . . . ?
C2D O2D C1D C18D -82.60(7) . . . . ?
C2D O2D C1D C5D 42.31(7) . . . . ?
C1D O2D C2D C3D -16.51(9) . . . . ?
C1D O2D C2D C10D 166.06(6) . . . . ?
O2D C2D C3D C7D -176.87(6) . . . . ?
C10D C2D C3D C7D 0.43(9) . . . . ?
O2D C2D C3D C4D 1.73(10) . . . . ?
C10D C2D C3D C4D 179.03(6) . . . . ?
C2D C3D C4D C11D 108.87(7) . . . . ?
C7D C3D C4D C11D -72.57(7) . . . . ?
C2D C3D C4D C5D -14.72(8) . . . . ?
C7D C3D C4D C5D 163.84(6) . . . . ?
C2D C3D C4D C6D -130.32(6) . . . . ?
C7D C3D C4D C6D 48.24(8) . . . . ?
O2D C1D C5D C4D -57.58(7) . . . . ?
C17D C1D C5D C4D -171.90(6) . . . . ?
C18D C1D C5D C4D 63.36(8) . . . . ?
C3D C4D C5D C1D 42.78(7) . . . . ?
C11D C4D C5D C1D -80.78(7) . . . . ?
C6D C4D C5D C1D 160.45(6) . . . . ?
C2D C3D C7D C8D -0.57(10) . . . . ?
C4D C3D C7D C8D -179.18(6) . . . . ?
C3D C7D C8D C9D 0.29(10) . . . . ?
C7D C8D C9D C10D 0.15(10) . . . . ?
C8D C9D C10D C2D -0.28(10) . . . . ?
O2D C2D C10D C9D 177.53(6) . . . . ?
C3D C2D C10D C9D -0.02(10) . . . . ?
C3D C4D C11D C16D -2.31(8) . . . . ?
C5D C4D C11D C16D 119.02(7) . . . . ?
C6D C4D C11D C16D -123.61(6) . . . . ?
C3D C4D C11D C12D 178.26(6) . . . . ?
C5D C4D C11D C12D -60.41(7) . . . . ?
C6D C4D C11D C12D 56.96(7) . . . . ?
C16D C11D C12D C13D -0.95(10) . . . . ?
C4D C11D C12D C13D 178.51(6) . . . . ?
C11D C12D C13D C14D -0.20(11) . . . . ?
C12D C13D C14D O1D -178.47(7) . . . . ?
C12D C13D C14D C15D 1.17(11) . . . . ?
O1D C14D C15D C16D 178.70(7) . . . . ?
C13D C14D C15D C16D -0.95(11) . . . . ?
C14D C15D C16D C11D -0.24(11) . . . . ?
C12D C11D C16D C15D 1.17(10) . . . . ?
C4D C11D C16D C15D -178.28(6) . . . . ?
